data_2106082
loop_
_publ_author_name
'Bukovec, N.'
'Kaucic, V.'
'Golic, L.'

_publ_section_title
;
 Cesium lanthanum bis(sulphate)
;
_journal_name_full 'Acta Crystallographica B (24,1968-38,1982)'
_journal_page_first 129
_journal_page_last 130
_journal_volume 36
_journal_year 1980
_chemical_formula_sum 'Cs La O8 S2'
_chemical_name_systematic 'Cs La (S O4)2'
_space_group_IT_number 14
_symmetry_space_group_name_Hall '-P 2yn'
_symmetry_space_group_name_H-M 'P 1 21/n 1'
_cell_angle_alpha 90
_cell_angle_beta 91.46
_cell_angle_gamma 90
_cell_formula_units_Z 4
_cell_length_a 7.929
_cell_length_b 5.483
_cell_length_c 17.153
_cell_volume 745.480
_citation_journal_id_ASTM ACBCAR
_cod_data_source_file Bukovec_ACBCAR_1980_752.cif
_cod_data_source_block Cs1La1O8S2
_cod_original_cell_volume 745.4795
_cod_original_sg_symbol_Hall '-P 2ybc (x-z,y,z)'
_cod_original_formula_sum 'Cs1 La1 O8 S2'
_cod_database_code 2106082

loop_
_symmetry_equiv_pos_as_xyz
x,y,z
-x+1/2,y+1/2,-z+1/2
-x,-y,-z
x-1/2,-y-1/2,z-1/2

loop_
_atom_site_label
_atom_site_type_symbol
_atom_site_fract_x
_atom_site_fract_y
_atom_site_fract_z
_atom_site_occupancy
_atom_site_U_iso_or_equiv
O2 O-2 0.7451 0.4904 0.0489 1 0.0
O1 O-2 0.7987 0.0578 0.0367 1 0.0
Cs1 Cs+1 0.13626 0.26477 0.11585 1 0.0
O3 O-2 0.5224 0.1945 0.0619 1 0.0
O4 O-2 0.6423 0.2733 -0.0646 1 0.0
O6 O-2 0.4723 0.4882 0.2126 1 0.0
O7 O-2 0.7167 0.2204 0.2178 1 0.0
La1 La+3 0.63082 0.80807 0.13587 1 0.0
S2 S+6 0.54181 0.26275 0.24638 1 0.0
S1 S+6 0.67732 0.25556 0.01977 1 0.0
O8 O-2 0.5543 0.2826 0.3316 1 0.0
O5 O-2 0.4376 0.051 0.2227 1 0.0
